data_7152579
loop_
_publ_author_name
'Gluyas, Josef B. G.'
'Burschka, Christian'
'D\"orrich, Steffen'
'Vallet, Judith'
'Gronemeyer, Hinrich'
'Tacke, Reinhold'

_publ_section_title
;
 Disila-analogues of the synthetic retinoids EC23 and TTNN: synthesis,
 structure and biological evaluation.
;
_journal_issue 34
_journal_name_full 'Organic &amp; biomolecular chemistry'
_journal_page_first 6914
_journal_page_last 6929
_journal_paper_doi 10.1039/c2ob25989c
_journal_volume 10
_journal_year 2012
_chemical_formula_moiety 'C22 H22 O2'
_chemical_formula_sum 'C22 H22 O2'
_chemical_formula_weight 318.40
_chemical_name_systematic
;
?
;
_space_group_IT_number 2
_symmetry_cell_setting triclinic
_symmetry_space_group_name_Hall '-P 1'
_symmetry_space_group_name_H-M 'P -1'
_atom_sites_solution_hydrogens geom
_atom_sites_solution_primary direct
_atom_sites_solution_secondary difmap
_audit_creation_method SHELXL-97
_cell_angle_alpha 80.28(3)
_cell_angle_beta 84.36(3)
_cell_angle_gamma 66.24(3)
_cell_formula_units_Z 2
_cell_length_a 6.6502(19)
_cell_length_b 8.0811(19)
_cell_length_c 18.466(5)
_cell_measurement_reflns_used 2258
_cell_measurement_temperature 173(2)
_cell_measurement_theta_max 23.65
_cell_measurement_theta_min 4.75
_cell_volume 894.7(5)
_computing_cell_refinement Stoe-IPDS
_computing_data_collection Stoe-IPDS
_computing_data_reduction Stoe-IPDS
_computing_molecular_graphics Ortep/Povray
_computing_publication_material Bruker-SHELXTL
_computing_structure_refinement 'SHELXL-97 (Sheldrick, 2008)'
_computing_structure_solution 'SHELXS-97 (Sheldrick, 2008)'
_diffrn_ambient_temperature 173(2)
_diffrn_measured_fraction_theta_full 0.931
_diffrn_measured_fraction_theta_max 0.931
_diffrn_measurement_device_type image_plate_Stoe-IPDS
_diffrn_measurement_method 'omega scan'
_diffrn_radiation_monochromator graphite
_diffrn_radiation_source 'fine-focus sealed tube'
_diffrn_radiation_type MoK\a
_diffrn_radiation_wavelength 0.71073
_diffrn_reflns_av_R_equivalents 0.0927
_diffrn_reflns_av_sigmaI/netI 0.0931
_diffrn_reflns_limit_h_max 9
_diffrn_reflns_limit_h_min -9
_diffrn_reflns_limit_k_max 10
_diffrn_reflns_limit_k_min -10
_diffrn_reflns_limit_l_max 25
_diffrn_reflns_limit_l_min -25
_diffrn_reflns_number 12799
_diffrn_reflns_theta_full 29.17
_diffrn_reflns_theta_max 29.17
_diffrn_reflns_theta_min 2.78
_exptl_absorpt_coefficient_mu 0.074
_exptl_absorpt_correction_type none
_exptl_crystal_colour colorless
_exptl_crystal_density_diffrn 1.182
_exptl_crystal_density_method 'not measured'
_exptl_crystal_description ultra_thin_plate
_exptl_crystal_F_000 340
_exptl_crystal_size_max .50
_exptl_crystal_size_mid .20
_exptl_crystal_size_min .02
_refine_diff_density_max 0.368
_refine_diff_density_min -0.261
_refine_diff_density_rms 0.056
_refine_ls_extinction_method none
_refine_ls_goodness_of_fit_ref 0.900
_refine_ls_hydrogen_treatment constr
_refine_ls_matrix_type full
_refine_ls_number_parameters 232
_refine_ls_number_reflns 4485
_refine_ls_number_restraints 12
_refine_ls_restrained_S_all 0.903
_refine_ls_R_factor_all 0.1034
_refine_ls_R_factor_gt 0.0579
_refine_ls_shift/su_max 0.000
_refine_ls_shift/su_mean 0.000
_refine_ls_structure_factor_coef Fsqd
_refine_ls_weighting_details 'calc w=1/[\s^2^(Fo^2^)+(0.1005P)^2^+0.0000P] where P=(Fo^2^+2Fc^2^)/3'
_refine_ls_weighting_scheme calc
_refine_ls_wR_factor_gt 0.1443
_refine_ls_wR_factor_ref 0.1664
_reflns_number_gt 2531
_reflns_number_total 4485
_reflns_threshold_expression >2sigma(I)
_cod_data_source_file c2ob25989c.txt
_cod_data_source_block glu14ges
_cod_original_cell_volume 894.7(4)
_cod_original_sg_symbol_H-M P-1
_cod_database_code 7152579

loop_
_symmetry_equiv_pos_as_xyz
'x, y, z'
'-x, -y, -z'

loop_
_atom_site_label
_atom_site_type_symbol
_atom_site_fract_x
_atom_site_fract_y
_atom_site_fract_z
_atom_site_U_iso_or_equiv
_atom_site_adp_type
_atom_site_occupancy
_atom_site_symmetry_multiplicity
_atom_site_calc_flag
_atom_site_refinement_flags
_atom_site_disorder_assembly
_atom_site_disorder_group
C1 C 0.4022(4) 0.3730(3) 0.62559(12) 0.0558(6) Uani 1 1 d . A 1
H1A H 0.3223 0.3597 0.6722 0.084 Uiso 1 1 calc R A 1
H1B H 0.3006 0.4149 0.5851 0.084 Uiso 1 1 calc R A 1
H1C H 0.4662 0.4626 0.6267 0.084 Uiso 1 1 calc R A 1
C2 C 0.7245(4) 0.2118(4) 0.54619(11) 0.0637(7) Uani 1 1 d . A 1
H2A H 0.7877 0.2994 0.5517 0.095 Uiso 1 1 calc R A 1
H2B H 0.6327 0.2569 0.5030 0.095 Uiso 1 1 calc R A 1
H2C H 0.8431 0.0936 0.5400 0.095 Uiso 1 1 calc R A 1
C3 C 0.4774(3) -0.2254(3) 0.69941(12) 0.0477(5) Uani 1 1 d . A 1
H3A H 0.5704 -0.3450 0.7249 0.072 Uiso 1 1 calc R A 1
H3B H 0.3846 -0.2412 0.6653 0.072 Uiso 1 1 calc R A 1
H3C H 0.3841 -0.1487 0.7355 0.072 Uiso 1 1 calc R A 1
C4 C 0.7919(4) -0.2683(3) 0.60989(11) 0.0494(5) Uani 1 1 d . A 1
H4A H 0.8868 -0.2117 0.5822 0.074 Uiso 1 1 calc R A 1
H4B H 0.7158 -0.3017 0.5756 0.074 Uiso 1 1 calc R A 1
H4C H 0.8814 -0.3781 0.6420 0.074 Uiso 1 1 calc R A 1
C5 C 0.7390(3) -0.0715(2) 0.70657(8) 0.0267(4) Uani 1 1 d . A 1
C6 C 0.7263(3) 0.1041(2) 0.68149(8) 0.0285(4) Uani 1 1 d . A 1
C7 C 0.8366(3) 0.1808(2) 0.71626(8) 0.0297(4) Uani 1 1 d . A 1
H7 H 0.8279 0.3008 0.6985 0.036 Uiso 1 1 calc R A 1
C8 C 0.9610(3) 0.0800(2) 0.77772(8) 0.0291(4) Uani 1 1 d . A 1
C9 C 0.9632(3) -0.0929(3) 0.80484(8) 0.0320(4) Uani 1 1 d . A 1
H9 H 1.0406 -0.1591 0.8480 0.038 Uiso 1 1 calc R A 1
C10 C 0.8537(3) -0.1691(2) 0.76939(8) 0.0310(4) Uani 1 1 d . A 1
H10 H 0.8573 -0.2872 0.7880 0.037 Uiso 1 1 calc R A 1
C11 C 1.0943(3) 0.1478(3) 0.81074(9) 0.0326(4) Uani 1 1 d . A 1
C12 C 1.2197(3) 0.1939(3) 0.83605(9) 0.0327(4) Uani 1 1 d . A 1
C13 C 1.3685(3) 0.2498(3) 0.86712(8) 0.0298(4) Uani 1 1 d . A 1
C14 C 1.3586(3) 0.4271(3) 0.84897(9) 0.0349(4) Uani 1 1 d . A 1
H14 H 1.2529 0.5123 0.8155 0.042 Uiso 1 1 calc R A 1
C15 C 1.5016(3) 0.4804(3) 0.87941(9) 0.0331(4) Uani 1 1 d . A 1
H15 H 1.4928 0.6020 0.8670 0.040 Uiso 1 1 calc R A 1
C16 C 1.6581(3) 0.3558(2) 0.92806(8) 0.0268(4) Uani 1 1 d . A 1
C17 C 1.6703(3) 0.1793(3) 0.94607(8) 0.0316(4) Uani 1 1 d . A 1
H17 H 1.7770 0.0944 0.9793 0.038 Uiso 1 1 calc R A 1
C18 C 1.5275(3) 0.1253(3) 0.91584(8) 0.0316(4) Uani 1 1 d . A 1
H18 H 1.5374 0.0034 0.9282 0.038 Uiso 1 1 calc R A 1
C19 C 1.8113(3) 0.4165(2) 0.95874(8) 0.0279(4) Uani 1 1 d . A 1
C01 C 0.5847(3) 0.1895(3) 0.61437(9) 0.0363(4) Uani 0.896(6) 1 d PD A 1
C02 C 0.4767(4) 0.0509(3) 0.61306(12) 0.0368(7) Uani 0.896(6) 1 d PD A 1
H10A H 0.3270 0.0960 0.6360 0.044 Uiso 0.896(6) 1 calc PR A 1
H10B H 0.4654 0.0356 0.5617 0.044 Uiso 0.896(6) 1 calc PR A 1
C03 C 0.6228(3) -0.1333(2) 0.65642(9) 0.0317(4) Uani 0.896(6) 1 d PD A 1
C01B C 0.5847(3) 0.1895(3) 0.61437(9) 0.0363(4) Uani 0.104(6) 1 d PD A 2
C02B C 0.606(3) 0.0156(15) 0.5837(7) 0.028(5) Uani 0.104(6) 1 d PDU A 2
H02A H 0.7390 -0.0276 0.5514 0.034 Uiso 0.104(6) 1 calc PR A 2
H02B H 0.4753 0.0397 0.5555 0.034 Uiso 0.104(6) 1 calc PR A 2
C03B C 0.6228(3) -0.1333(2) 0.65642(9) 0.0317(4) Uani 0.104(6) 1 d PD A 2
O1 O 1.8032(2) 0.57480(18) 0.93917(6) 0.0378(3) Uani 1 1 d . A 1
O2 O 1.9490(2) 0.29856(18) 1.00564(6) 0.0357(3) Uani 1 1 d . A 1
H2 H 2.0284 0.3453 1.0194 0.054 Uiso 1 1 calc R A 1

loop_
_atom_site_aniso_label
_atom_site_aniso_U_11
_atom_site_aniso_U_22
_atom_site_aniso_U_33
_atom_site_aniso_U_23
_atom_site_aniso_U_13
_atom_site_aniso_U_12
C1 0.0568(13) 0.0414(12) 0.0595(12) -0.0010(10) -0.0279(10) -0.0059(10)
C2 0.0723(16) 0.0797(18) 0.0362(10) 0.0078(10) -0.0085(10) -0.0318(14)
C3 0.0435(11) 0.0509(13) 0.0618(12) -0.0207(10) 0.0004(9) -0.0274(10)
C4 0.0523(12) 0.0505(13) 0.0527(11) -0.0263(10) 0.0067(9) -0.0221(10)
C5 0.0249(8) 0.0245(9) 0.0307(7) -0.0053(6) -0.0025(6) -0.0089(6)
C6 0.0300(8) 0.0262(9) 0.0283(7) -0.0037(6) -0.0044(6) -0.0094(7)
C7 0.0321(8) 0.0242(9) 0.0355(8) -0.0049(6) -0.0044(6) -0.0127(7)
C8 0.0263(8) 0.0330(10) 0.0310(8) -0.0097(6) -0.0015(6) -0.0125(7)
C9 0.0308(8) 0.0350(10) 0.0297(8) -0.0009(7) -0.0074(6) -0.0125(7)
C10 0.0322(8) 0.0253(9) 0.0348(8) 0.0003(6) -0.0055(6) -0.0115(7)
C11 0.0290(8) 0.0364(10) 0.0352(8) -0.0104(7) -0.0013(6) -0.0134(7)
C12 0.0284(8) 0.0376(10) 0.0349(8) -0.0091(7) -0.0025(6) -0.0141(7)
C13 0.0259(8) 0.0374(10) 0.0297(7) -0.0095(7) -0.0005(6) -0.0143(7)
C14 0.0308(9) 0.0347(10) 0.0401(9) -0.0060(7) -0.0110(7) -0.0114(8)
C15 0.0331(9) 0.0317(10) 0.0363(8) -0.0044(7) -0.0082(7) -0.0132(7)
C16 0.0247(7) 0.0335(9) 0.0258(7) -0.0055(6) -0.0011(6) -0.0147(7)
C17 0.0315(8) 0.0345(10) 0.0307(7) -0.0012(7) -0.0057(6) -0.0154(7)
C18 0.0342(9) 0.0315(10) 0.0340(8) -0.0030(7) -0.0035(7) -0.0181(7)
C19 0.0271(8) 0.0333(10) 0.0248(7) -0.0025(6) -0.0033(6) -0.0135(7)
C01 0.0462(10) 0.0297(10) 0.0341(8) -0.0009(7) -0.0146(7) -0.0144(8)
C02 0.0402(14) 0.0336(12) 0.0389(11) -0.0060(8) -0.0127(9) -0.0140(9)
C03 0.0345(9) 0.0268(9) 0.0364(8) -0.0077(7) -0.0058(7) -0.0123(7)
C01B 0.0462(10) 0.0297(10) 0.0341(8) -0.0009(7) -0.0146(7) -0.0144(8)
C02B 0.028(6) 0.026(6) 0.030(6) -0.004(4) -0.006(4) -0.008(4)
C03B 0.0345(9) 0.0268(9) 0.0364(8) -0.0077(7) -0.0058(7) -0.0123(7)
O1 0.0435(7) 0.0358(8) 0.0401(6) 0.0029(5) -0.0128(5) -0.0225(6)
O2 0.0362(7) 0.0405(8) 0.0355(6) 0.0012(5) -0.0136(5) -0.0200(6)

loop_
_atom_type_symbol
_atom_type_description
_atom_type_scat_dispersion_real
_atom_type_scat_dispersion_imag
_atom_type_scat_source
C C 0.0033 0.0016 'International Tables Vol C Tables 4.2.6.8 and 6.1.1.4'
H H 0.0000 0.0000 'International Tables Vol C Tables 4.2.6.8 and 6.1.1.4'
O O 0.0106 0.0060 'International Tables Vol C Tables 4.2.6.8 and 6.1.1.4'

loop_
_geom_angle_atom_site_label_1
_geom_angle_atom_site_label_2
_geom_angle_atom_site_label_3
_geom_angle
C6 C5 C10 119.95(16)
C6 C5 C03 111.69(14)
C10 C5 C03 128.33(16)
C5 C6 C7 120.75(14)
C5 C6 C01 111.48(15)
C7 C6 C01 127.77(16)
C6 C7 C8 119.62(16)
C9 C8 C7 119.14(16)
C9 C8 C11 119.70(15)
C7 C8 C11 121.09(16)
C10 C9 C8 120.81(14)
C9 C10 C5 119.58(16)
C12 C11 C8 174.84(18)
C11 C12 C13 179.35(18)
C14 C13 C18 118.90(16)
C14 C13 C12 120.78(15)
C18 C13 C12 120.32(17)
C15 C14 C13 120.52(16)
C14 C15 C16 120.07(17)
C17 C16 C15 119.88(16)
C17 C16 C19 121.42(14)
C15 C16 C19 118.70(16)
C16 C17 C18 120.28(15)
C17 C18 C13 120.35(17)
O1 C19 O2 123.05(15)
O1 C19 C16 120.24(14)
O2 C19 C16 116.71(15)
C2 C01 C6 110.74(16)
C2 C01 C1 110.07(18)
C6 C01 C1 111.58(15)
C2 C01 C02 114.59(18)
C6 C01 C02 101.66(14)
C1 C01 C02 107.95(18)
C03 C02 C01 107.85(16)
C5 C03 C4 109.91(15)
C5 C03 C3 112.39(14)
C4 C03 C3 108.41(17)
C5 C03 C02 101.42(15)
C4 C03 C02 115.14(16)
C3 C03 C02 109.54(17)

loop_
_geom_bond_atom_site_label_1
_geom_bond_atom_site_label_2
_geom_bond_distance
C1 C01 1.523(3)
C2 C01 1.520(3)
C3 C03 1.532(3)
C4 C03 1.526(3)
C5 C6 1.388(2)
C5 C10 1.389(2)
C5 C03 1.521(2)
C6 C7 1.388(2)
C6 C01 1.522(2)
C7 C8 1.402(2)
C8 C9 1.397(3)
C8 C11 1.438(2)
C9 C10 1.389(2)
C11 C12 1.199(2)
C12 C13 1.439(2)
C13 C14 1.391(3)
C13 C18 1.401(2)
C14 C15 1.387(2)
C15 C16 1.392(2)
C16 C17 1.380(3)
C16 C19 1.487(2)
C17 C18 1.387(2)
C19 O1 1.250(2)
C19 O2 1.2929(19)
C01 C02 1.560(3)
C02 C03 1.545(3)

loop_
_geom_torsion_atom_site_label_1
_geom_torsion_atom_site_label_2
_geom_torsion_atom_site_label_3
_geom_torsion_atom_site_label_4
_geom_torsion
C10 C5 C6 C7 3.4(2)
C03 C5 C6 C7 -174.93(14)
C10 C5 C6 C01 -177.30(15)
C03 C5 C6 C01 4.40(19)
C5 C6 C7 C8 -0.5(2)
C01 C6 C7 C8 -179.68(15)
C6 C7 C8 C9 -2.9(2)
C6 C7 C8 C11 173.91(15)
C7 C8 C9 C10 3.4(2)
C11 C8 C9 C10 -173.43(15)
C8 C9 C10 C5 -0.6(2)
C6 C5 C10 C9 -2.8(2)
C03 C5 C10 C9 175.15(15)
C9 C8 C11 C12 68(2)
C7 C8 C11 C12 -108(2)
C8 C11 C12 C13 -145(18)
C11 C12 C13 C14 -94(19)
C11 C12 C13 C18 87(19)
C18 C13 C14 C15 -0.9(2)
C12 C13 C14 C15 179.64(15)
C13 C14 C15 C16 0.6(3)
C14 C15 C16 C17 -0.1(2)
C14 C15 C16 C19 179.01(14)
C15 C16 C17 C18 0.1(2)
C19 C16 C17 C18 -179.06(14)
C16 C17 C18 C13 -0.4(2)
C14 C13 C18 C17 0.8(2)
C12 C13 C18 C17 -179.71(14)
C17 C16 C19 O1 176.92(15)
C15 C16 C19 O1 -2.2(2)
C17 C16 C19 O2 -3.2(2)
C15 C16 C19 O2 177.69(14)
C5 C6 C01 C2 -111.23(19)
C7 C6 C01 C2 68.0(2)
C5 C6 C01 C1 125.79(18)
C7 C6 C01 C1 -54.9(3)
C5 C6 C01 C02 10.9(2)
C7 C6 C01 C02 -169.78(17)
C2 C01 C02 C03 97.6(2)
C6 C01 C02 C03 -21.9(2)
C1 C01 C02 C03 -139.41(17)
C6 C5 C03 C4 104.50(18)
C10 C5 C03 C4 -73.6(2)
C6 C5 C03 C3 -134.67(17)
C10 C5 C03 C3 47.2(2)
C6 C5 C03 C02 -17.78(19)
C10 C5 C03 C02 164.10(18)
C01 C02 C03 C5 24.2(2)
C01 C02 C03 C4 -94.4(2)
C01 C02 C03 C3 143.11(17)
